data_7236882
loop_
_publ_author_name
'Pasha, Sheik Saleem'
'Yadav, Hare Ram'
'Choudhury, Angshuman Roy'
'Laskar, Inamur Rahaman'

_publ_section_title
;
 Synthesis of an aggregation-induced emission (AIE) active salicylaldehyde
 based Schiff base: study of mechanoluminescence and sensitive Zn(ii)
 sensing
;
_journal_issue 37
_journal_name_full 'Journal of Materials Chemistry C'
_journal_page_first 9651
_journal_paper_doi 10.1039/C7TC03046K
_journal_volume 5
_journal_year 2017
_chemical_formula_moiety 'C28 H26 N2 O'
_chemical_formula_sum 'C28 H26 N2 O'
_chemical_formula_weight 406.51
_space_group_crystal_system triclinic
_space_group_IT_number 2
_space_group_name_Hall '-P 1'
_space_group_name_H-M_alt 'P -1'
_atom_sites_solution_hydrogens mixed
_atom_sites_solution_primary direct
_audit_creation_date 2016-06-30
_audit_creation_method
;
Olex2 1.2
(compiled 2016.02.19 svn.r3266 for OlexSys, GUI svn.r5155)
;
_audit_update_record
;
2017-06-12 deposited with the CCDC.
2017-08-24 downloaded from the CCDC.
;
_cell_angle_alpha 75.93(4)
_cell_angle_beta 85.85(4)
_cell_angle_gamma 68.03(3)
_cell_formula_units_Z 2
_cell_length_a 8.6520(10)
_cell_length_b 9.2161(6)
_cell_length_c 14.815(2)
_cell_measurement_reflns_used 2943
_cell_measurement_temperature 90
_cell_measurement_theta_max 27.5
_cell_measurement_theta_min 3.1
_cell_volume 1062.4(4)
_computing_cell_refinement
;
CrystalClear-SM Expert 2.0 r15 (Rigaku, 2011)
;
_computing_data_collection
;
CrystalClear-SM Expert 2.0 r15 (Rigaku, 2011)
;
_computing_data_reduction
;
CrystalClear-SM Expert 2.0 r15 (Rigaku, 2011)
;
_computing_molecular_graphics 'Olex2 (Dolomanov et al., 2009)'
_computing_publication_material 'Olex2 (Dolomanov et al., 2009)'
_computing_structure_refinement 'ShelXL (Sheldrick, 2015)'
_computing_structure_solution 'ShelXT (Sheldrick, 2015)'
_diffrn_ambient_temperature 90
_diffrn_detector CCD
_diffrn_detector_area_resol_mean 13.6612
_diffrn_measured_fraction_theta_full 0.995
_diffrn_measured_fraction_theta_max 0.990
_diffrn_measurement_details
;
scan:
	Number of images: 629
	           Slice: -69.0000 - 119.7000
	     Image width: 0.3000
	        Exp time: 10.0000
	   Rotation axis: Omega
	           Omega: 0.0000
	             Chi: 54.0000
	             Phi: 120.0000
	             XTD: 49.8600
	          2theta: 29.8900
scan:
	Number of images: 629
	           Slice: -69.0000 - 119.7000
	     Image width: 0.3000
	        Exp time: 10.0000
	   Rotation axis: Omega
	           Omega: 0.0000
	             Chi: 54.0000
	             Phi: 0.0000
	             XTD: 49.8600
	          2theta: 29.8900
scan:
	Number of images: 629
	           Slice: -69.0000 - 119.7000
	     Image width: 0.3000
	        Exp time: 10.0000
	   Rotation axis: Omega
	           Omega: 0.0000
	             Chi: 54.0000
	             Phi: 240.0000
	             XTD: 49.8600
	          2theta: 29.8900
;
_diffrn_measurement_device
;
XtaLABmini: Fixed Chi 2 circle
;
_diffrn_measurement_device_type
;
Rigaku Mercury375R (2x2 bin mode)
;
_diffrn_measurement_method 'profile data from \w-scans'
_diffrn_measurement_specimen_support Fiber
_diffrn_orient_matrix_type d*Trek
_diffrn_orient_matrix_UB_11 0.108056
_diffrn_orient_matrix_UB_12 -0.033609
_diffrn_orient_matrix_UB_13 0.052287
_diffrn_orient_matrix_UB_21 -0.078333
_diffrn_orient_matrix_UB_22 0.040218
_diffrn_orient_matrix_UB_23 0.082012
_diffrn_orient_matrix_UB_31 -0.016244
_diffrn_orient_matrix_UB_32 -0.067383
_diffrn_orient_matrix_UB_33 -0.006322
_diffrn_radiation_monochromator 'Graphite Monochromator'
_diffrn_radiation_type MoK\a
_diffrn_radiation_wavelength 0.71075
_diffrn_reflns_av_R_equivalents 0.0654
_diffrn_reflns_av_unetI/netI 0.0628
_diffrn_reflns_Laue_measured_fraction_full 0.995
_diffrn_reflns_Laue_measured_fraction_max 0.990
_diffrn_reflns_limit_h_max 11
_diffrn_reflns_limit_h_min -11
_diffrn_reflns_limit_k_max 11
_diffrn_reflns_limit_k_min -11
_diffrn_reflns_limit_l_max 19
_diffrn_reflns_limit_l_min -19
_diffrn_reflns_number 11174
_diffrn_reflns_point_group_measured_fraction_full 0.995
_diffrn_reflns_point_group_measured_fraction_max 0.990
_diffrn_reflns_theta_full 25.242
_diffrn_reflns_theta_max 27.512
_diffrn_reflns_theta_min 3.105
_diffrn_source 'Sealed Tube'
_diffrn_source_current 12.0
_diffrn_source_power 0.6
_diffrn_source_voltage 50.0
_exptl_absorpt_coefficient_mu 0.077
_exptl_absorpt_correction_T_max 1.000
_exptl_absorpt_correction_T_min 0.782
_exptl_absorpt_correction_type multi-scan
_exptl_absorpt_process_details 'Blessing 1995'
_exptl_crystal_colour 'clear yellowish yellow'
_exptl_crystal_colour_lustre clear
_exptl_crystal_colour_modifier yellowish
_exptl_crystal_colour_primary yellow
_exptl_crystal_density_diffrn 1.271
_exptl_crystal_description block
_exptl_crystal_F_000 432
_exptl_crystal_size_max 0.4
_exptl_crystal_size_mid 0.4
_exptl_crystal_size_min 0.3
_refine_diff_density_max 0.357
_refine_diff_density_min -0.294
_refine_diff_density_rms 0.062
_refine_ls_extinction_method none
_refine_ls_goodness_of_fit_ref 1.066
_refine_ls_hydrogen_treatment mixed
_refine_ls_matrix_type full
_refine_ls_number_parameters 285
_refine_ls_number_reflns 4829
_refine_ls_number_restraints 0
_refine_ls_restrained_S_all 1.066
_refine_ls_R_factor_all 0.0676
_refine_ls_R_factor_gt 0.0528
_refine_ls_shift/su_max 0.000
_refine_ls_shift/su_mean 0.000
_refine_ls_structure_factor_coef Fsqd
_refine_ls_weighting_details 'w=1/[\s^2^(Fo^2^)+(0.0766P)^2^+0.0629P] where P=(Fo^2^+2Fc^2^)/3'
_refine_ls_weighting_scheme calc
_refine_ls_wR_factor_gt 0.1333
_refine_ls_wR_factor_ref 0.1519
_reflns_Friedel_coverage 0.000
_reflns_number_gt 3538
_reflns_number_total 4829
_reflns_threshold_expression 'I > 2\s(I)'
_cod_data_source_file c7tc03046k2.cif
_cod_data_source_block saltry-yes_90k
_cod_database_code 7236882
_shelx_space_group_comment
;
The symmetry employed for this shelxl refinement is uniquely defined
by the following loop, which should always be used as a source of
symmetry information in preference to the above space-group names.
They are only intended as comments.
;
_olex2_refinement_description
;
1. Fixed Uiso
 At 1.2 times of:
  All C(H) groups, All C(H,H) groups
 At 1.5 times of:
  All O(H) groups
2.a Secondary CH2 refined with riding coordinates:
 C8(H8A,H8B), C9(H9A,H9B)
2.b Aromatic/amide H refined with riding coordinates:
 C1(H1A), C4(H4), C5(H5), C6(H6), C7(H7), C12(H12), C13(H13), C14(H14),
 C15(H15), C16(H16), C18(H18), C19(H19), C20(H20), C21(H21), C22(H22), C24(H24),
  C25(H25), C26(H26), C27(H27), C28(H28)
2.c Idealised tetrahedral OH refined as rotating group:
 O1(H1)
;
_shelx_shelxl_version_number 2014/7
_olex2_submission_special_instructions 'No special instructions were received'

loop_
_space_group_symop_operation_xyz
'x, y, z'
'-x, -y, -z'

loop_
_atom_site_label
_atom_site_type_symbol
_atom_site_fract_x
_atom_site_fract_y
_atom_site_fract_z
_atom_site_U_iso_or_equiv
_atom_site_adp_type
_atom_site_occupancy
_atom_site_site_symmetry_order
_atom_site_calc_flag
_atom_site_refinement_flags_posn
O1 O 0.82228(14) 0.02028(14) 0.38775(8) 0.0290(3) Uani 1 1 d .
H1 H 0.7352 0.1004 0.3899 0.044 Uiso 1 1 calc GR
N1 N 0.56553(15) 0.20760(15) 0.46562(9) 0.0213(3) Uani 1 1 d .
N2 N 0.49619(15) 0.51260(15) 0.32763(8) 0.0184(3) Uani 1 1 d .
H2 H 0.601(2) 0.430(2) 0.3506(12) 0.026(4) Uiso 1 1 d .
C1 C 0.60643(19) 0.09912(18) 0.54112(10) 0.0206(3) Uani 1 1 d .
H1A H 0.5365 0.1129 0.5933 0.025 Uiso 1 1 calc R
C2 C 0.75721(18) -0.04576(18) 0.55013(10) 0.0205(3) Uani 1 1 d .
C3 C 0.85855(19) -0.07964(18) 0.47319(10) 0.0219(3) Uani 1 1 d .
C4 C 0.9980(2) -0.22082(19) 0.48355(11) 0.0260(4) Uani 1 1 d .
H4 H 1.0655 -0.2443 0.4316 0.031 Uiso 1 1 calc R
C5 C 1.03853(19) -0.32746(19) 0.56987(11) 0.0256(3) Uani 1 1 d .
H5 H 1.1341 -0.4239 0.5767 0.031 Uiso 1 1 calc R
C6 C 0.94061(19) -0.29474(19) 0.64691(11) 0.0251(3) Uani 1 1 d .
H6 H 0.9698 -0.3675 0.7061 0.030 Uiso 1 1 calc R
C7 C 0.80077(19) -0.15535(18) 0.63598(11) 0.0217(3) Uani 1 1 d .
H7 H 0.7328 -0.1337 0.6881 0.026 Uiso 1 1 calc R
C8 C 0.41065(18) 0.34788(18) 0.46235(10) 0.0203(3) Uani 1 1 d .
H8A H 0.4241 0.4170 0.5006 0.024 Uiso 1 1 calc R
H8B H 0.3186 0.3121 0.4881 0.024 Uiso 1 1 calc R
C9 C 0.36940(18) 0.44223(18) 0.36277(10) 0.0197(3) Uani 1 1 d .
H9A H 0.3659 0.3704 0.3236 0.024 Uiso 1 1 calc R
H9B H 0.2582 0.5291 0.3592 0.024 Uiso 1 1 calc R
C10 C 0.50467(17) 0.56353(17) 0.22468(10) 0.0168(3) Uani 1 1 d .
C11 C 0.66366(17) 0.60383(17) 0.20354(10) 0.0178(3) Uani 1 1 d .
C12 C 0.71170(18) 0.67593(17) 0.26339(10) 0.0194(3) Uani 1 1 d .
H12 H 0.6513 0.6920 0.3186 0.023 Uiso 1 1 calc R
C13 C 0.84701(18) 0.72459(18) 0.24321(11) 0.0220(3) Uani 1 1 d .
H13 H 0.8794 0.7719 0.2851 0.026 Uiso 1 1 calc R
C14 C 0.93435(18) 0.70419(18) 0.16234(11) 0.0229(3) Uani 1 1 d .
H14 H 1.0257 0.7388 0.1481 0.028 Uiso 1 1 calc R
C15 C 0.88777(19) 0.63288(18) 0.10213(11) 0.0228(3) Uani 1 1 d .
H15 H 0.9476 0.6183 0.0466 0.027 Uiso 1 1 calc R
C16 C 0.75324(18) 0.58257(18) 0.12285(10) 0.0210(3) Uani 1 1 d .
H16 H 0.7225 0.5333 0.0814 0.025 Uiso 1 1 calc R
C17 C 0.36027(17) 0.72212(17) 0.18756(10) 0.0175(3) Uani 1 1 d .
C18 C 0.25830(18) 0.81389(18) 0.24644(10) 0.0193(3) Uani 1 1 d .
H18 H 0.2753 0.7750 0.3119 0.023 Uiso 1 1 calc R
C19 C 0.13204(18) 0.96140(18) 0.21138(11) 0.0220(3) Uani 1 1 d .
H19 H 0.0612 1.0200 0.2528 0.026 Uiso 1 1 calc R
C20 C 0.10972(19) 1.02254(18) 0.11634(11) 0.0231(3) Uani 1 1 d .
H20 H 0.0242 1.1234 0.0921 0.028 Uiso 1 1 calc R
C21 C 0.21368(18) 0.93501(18) 0.05632(11) 0.0229(3) Uani 1 1 d .
H21 H 0.2003 0.9775 -0.0091 0.027 Uiso 1 1 calc R
C22 C 0.33646(18) 0.78640(18) 0.09140(11) 0.0203(3) Uani 1 1 d .
H22 H 0.4055 0.7272 0.0497 0.024 Uiso 1 1 calc R
C23 C 0.50909(18) 0.42525(17) 0.18205(10) 0.0182(3) Uani 1 1 d .
C24 C 0.36721(18) 0.42344(18) 0.14369(10) 0.0206(3) Uani 1 1 d .
H24 H 0.2699 0.5186 0.1315 0.025 Uiso 1 1 calc R
C25 C 0.3662(2) 0.28413(19) 0.12294(10) 0.0233(3) Uani 1 1 d .
H25 H 0.2683 0.2852 0.0972 0.028 Uiso 1 1 calc R
C26 C 0.5060(2) 0.14486(19) 0.13953(11) 0.0243(3) Uani 1 1 d .
H26 H 0.5046 0.0498 0.1259 0.029 Uiso 1 1 calc R
C27 C 0.6494(2) 0.14516(19) 0.17651(11) 0.0248(3) Uani 1 1 d .
H27 H 0.7470 0.0503 0.1875 0.030 Uiso 1 1 calc R
C28 C 0.64961(18) 0.28409(18) 0.19728(10) 0.0212(3) Uani 1 1 d .
H28 H 0.7482 0.2827 0.2225 0.025 Uiso 1 1 calc R

loop_
_atom_site_aniso_label
_atom_site_aniso_U_11
_atom_site_aniso_U_22
_atom_site_aniso_U_33
_atom_site_aniso_U_23
_atom_site_aniso_U_13
_atom_site_aniso_U_12
O1 0.0286(6) 0.0286(6) 0.0239(6) -0.0019(5) 0.0043(5) -0.0072(5)
N1 0.0214(6) 0.0218(7) 0.0229(7) -0.0042(5) 0.0015(5) -0.0111(5)
N2 0.0172(6) 0.0217(7) 0.0197(6) -0.0032(5) 0.0009(5) -0.0120(5)
C1 0.0228(7) 0.0243(8) 0.0215(7) -0.0081(6) 0.0031(6) -0.0151(6)
C2 0.0209(7) 0.0217(8) 0.0249(8) -0.0066(6) 0.0006(6) -0.0139(6)
C3 0.0235(8) 0.0239(8) 0.0223(8) -0.0049(6) 0.0015(6) -0.0136(6)
C4 0.0234(8) 0.0276(8) 0.0291(9) -0.0077(6) 0.0033(6) -0.0115(7)
C5 0.0211(8) 0.0231(8) 0.0330(9) -0.0045(6) -0.0018(6) -0.0093(6)
C6 0.0270(8) 0.0259(8) 0.0254(8) -0.0011(6) -0.0042(6) -0.0152(7)
C7 0.0235(8) 0.0241(8) 0.0235(8) -0.0062(6) 0.0009(6) -0.0151(6)
C8 0.0201(7) 0.0204(7) 0.0234(8) -0.0059(6) 0.0030(6) -0.0110(6)
C9 0.0175(7) 0.0220(7) 0.0232(8) -0.0052(6) 0.0030(6) -0.0117(6)
C10 0.0156(7) 0.0181(7) 0.0192(7) -0.0042(5) -0.0002(5) -0.0088(6)
C11 0.0165(7) 0.0169(7) 0.0214(7) -0.0027(5) -0.0009(5) -0.0088(5)
C12 0.0174(7) 0.0183(7) 0.0241(8) -0.0062(6) 0.0008(6) -0.0077(6)
C13 0.0209(7) 0.0196(7) 0.0292(8) -0.0061(6) -0.0026(6) -0.0107(6)
C14 0.0175(7) 0.0200(8) 0.0337(9) -0.0033(6) -0.0008(6) -0.0112(6)
C15 0.0217(8) 0.0253(8) 0.0246(8) -0.0056(6) 0.0054(6) -0.0130(6)
C16 0.0201(7) 0.0248(8) 0.0217(7) -0.0061(6) -0.0002(6) -0.0117(6)
C17 0.0146(7) 0.0186(7) 0.0240(7) -0.0048(6) 0.0004(6) -0.0113(6)
C18 0.0184(7) 0.0221(8) 0.0225(7) -0.0062(6) 0.0006(6) -0.0125(6)
C19 0.0169(7) 0.0226(8) 0.0323(8) -0.0120(6) 0.0031(6) -0.0107(6)
C20 0.0187(7) 0.0189(7) 0.0337(9) -0.0039(6) -0.0023(6) -0.0102(6)
C21 0.0218(8) 0.0238(8) 0.0252(8) -0.0025(6) -0.0007(6) -0.0126(6)
C22 0.0179(7) 0.0213(8) 0.0254(8) -0.0075(6) 0.0023(6) -0.0103(6)
C23 0.0192(7) 0.0194(7) 0.0192(7) -0.0039(5) 0.0014(6) -0.0112(6)
C24 0.0192(7) 0.0218(7) 0.0226(7) -0.0051(6) 0.0004(6) -0.0094(6)
C25 0.0267(8) 0.0298(8) 0.0218(8) -0.0074(6) 0.0008(6) -0.0188(7)
C26 0.0339(9) 0.0223(8) 0.0235(8) -0.0080(6) 0.0043(6) -0.0169(7)
C27 0.0273(8) 0.0219(8) 0.0255(8) -0.0053(6) 0.0019(6) -0.0098(6)
C28 0.0195(7) 0.0237(8) 0.0238(8) -0.0060(6) 0.0012(6) -0.0116(6)

loop_
_atom_type_symbol
_atom_type_description
_atom_type_scat_dispersion_real
_atom_type_scat_dispersion_imag
_atom_type_scat_source
C C 0.0033 0.0016 'International Tables Vol C Tables 4.2.6.8 and 6.1.1.4'
H H 0.0000 0.0000 'International Tables Vol C Tables 4.2.6.8 and 6.1.1.4'
N N 0.0061 0.0033 'International Tables Vol C Tables 4.2.6.8 and 6.1.1.4'
O O 0.0106 0.0060 'International Tables Vol C Tables 4.2.6.8 and 6.1.1.4'

loop_
_geom_angle_atom_site_label_1
_geom_angle_atom_site_label_2
_geom_angle_atom_site_label_3
_geom_angle
C3 O1 H1 109.5
C1 N1 C8 118.59(13)
C9 N2 H2 105.6(10)
C9 N2 C10 116.07(11)
C10 N2 H2 108.3(10)
N1 C1 H1A 118.9
N1 C1 C2 122.25(14)
C2 C1 H1A 118.9
C3 C2 C1 121.55(14)
C7 C2 C1 119.63(14)
C7 C2 C3 118.80(15)
O1 C3 C2 121.86(14)
O1 C3 C4 118.07(14)
C4 C3 C2 120.05(15)
C3 C4 H4 120.1
C5 C4 C3 119.88(15)
C5 C4 H4 120.1
C4 C5 H5 119.6
C4 C5 C6 120.75(15)
C6 C5 H5 119.6
C5 C6 H6 120.4
C7 C6 C5 119.16(15)
C7 C6 H6 120.4
C2 C7 H7 119.3
C6 C7 C2 121.35(15)
C6 C7 H7 119.3
N1 C8 H8A 109.8
N1 C8 H8B 109.8
N1 C8 C9 109.40(13)
H8A C8 H8B 108.2
C9 C8 H8A 109.8
C9 C8 H8B 109.8
N2 C9 C8 110.04(12)
N2 C9 H9A 109.7
N2 C9 H9B 109.7
C8 C9 H9A 109.7
C8 C9 H9B 109.7
H9A C9 H9B 108.2
N2 C10 C11 107.13(11)
N2 C10 C17 110.14(12)
N2 C10 C23 108.62(11)
C17 C10 C11 105.00(11)
C17 C10 C23 113.62(11)
C23 C10 C11 112.11(12)
C12 C11 C10 119.09(13)
C16 C11 C10 122.17(13)
C16 C11 C12 118.54(13)
C11 C12 H12 119.6
C13 C12 C11 120.81(14)
C13 C12 H12 119.6
C12 C13 H13 119.9
C14 C13 C12 120.18(14)
C14 C13 H13 119.9
C13 C14 H14 120.2
C13 C14 C15 119.61(13)
C15 C14 H14 120.2
C14 C15 H15 119.9
C14 C15 C16 120.19(14)
C16 C15 H15 119.9
C11 C16 C15 120.66(14)
C11 C16 H16 119.7
C15 C16 H16 119.7
C18 C17 C10 122.11(13)
C18 C17 C22 117.76(14)
C22 C17 C10 119.89(13)
C17 C18 H18 119.3
C19 C18 C17 121.41(14)
C19 C18 H18 119.3
C18 C19 H19 120.0
C20 C19 C18 120.00(14)
C20 C19 H19 120.0
C19 C20 H20 120.3
C19 C20 C21 119.46(15)
C21 C20 H20 120.3
C20 C21 H21 119.8
C22 C21 C20 120.39(15)
C22 C21 H21 119.8
C17 C22 H22 119.5
C21 C22 C17 120.92(14)
C21 C22 H22 119.5
C24 C23 C10 122.33(13)
C28 C23 C10 118.97(12)
C28 C23 C24 117.60(13)
C23 C24 H24 119.5
C25 C24 C23 121.00(14)
C25 C24 H24 119.5
C24 C25 H25 119.7
C26 C25 C24 120.56(14)
C26 C25 H25 119.7
C25 C26 H26 120.4
C25 C26 C27 119.20(14)
C27 C26 H26 120.4
C26 C27 H27 120.0
C28 C27 C26 120.01(15)
C28 C27 H27 120.0
C23 C28 H28 119.2
C27 C28 C23 121.61(14)
C27 C28 H28 119.2

loop_
_geom_bond_atom_site_label_1
_geom_bond_atom_site_label_2
_geom_bond_distance
O1 H1 0.8400
O1 C3 1.3503(19)
N1 C1 1.275(2)
N1 C8 1.4670(19)
N2 H2 0.959(18)
N2 C9 1.4766(18)
N2 C10 1.4879(18)
C1 H1A 0.9500
C1 C2 1.462(2)
C2 C3 1.410(2)
C2 C7 1.393(2)
C3 C4 1.388(2)
C4 H4 0.9500
C4 C5 1.386(2)
C5 H5 0.9500
C5 C6 1.396(2)
C6 H6 0.9500
C6 C7 1.380(2)
C7 H7 0.9500
C8 H8A 0.9900
C8 H8B 0.9900
C8 C9 1.510(2)
C9 H9A 0.9900
C9 H9B 0.9900
C10 C11 1.5464(18)
C10 C17 1.530(2)
C10 C23 1.541(2)
C11 C12 1.395(2)
C11 C16 1.391(2)
C12 H12 0.9500
C12 C13 1.392(2)
C13 H13 0.9500
C13 C14 1.383(2)
C14 H14 0.9500
C14 C15 1.388(2)
C15 H15 0.9500
C15 C16 1.395(2)
C16 H16 0.9500
C17 C18 1.394(2)
C17 C22 1.401(2)
C18 H18 0.9500
C18 C19 1.392(2)
C19 H19 0.9500
C19 C20 1.382(2)
C20 H20 0.9500
C20 C21 1.393(2)
C21 H21 0.9500
C21 C22 1.386(2)
C22 H22 0.9500
C23 C24 1.397(2)
C23 C28 1.391(2)
C24 H24 0.9500
C24 C25 1.394(2)
C25 H25 0.9500
C25 C26 1.378(2)
C26 H26 0.9500
C26 C27 1.393(2)
C27 H27 0.9500
C27 C28 1.388(2)
C28 H28 0.9500

loop_
_geom_torsion_atom_site_label_1
_geom_torsion_atom_site_label_2
_geom_torsion_atom_site_label_3
_geom_torsion_atom_site_label_4
_geom_torsion
O1 C3 C4 C5 -179.31(14)
N1 C1 C2 C3 -5.4(2)
N1 C1 C2 C7 176.10(13)
N1 C8 C9 N2 -66.28(15)
N2 C10 C11 C12 -36.02(17)
N2 C10 C11 C16 149.26(14)
N2 C10 C17 C18 10.52(17)
N2 C10 C17 C22 -175.20(11)
N2 C10 C23 C24 99.40(16)
N2 C10 C23 C28 -68.36(16)
C1 N1 C8 C9 -168.65(12)
C1 C2 C3 O1 0.5(2)
C1 C2 C3 C4 -177.96(13)
C1 C2 C7 C6 178.93(13)
C2 C3 C4 C5 -0.8(2)
C3 C2 C7 C6 0.3(2)
C3 C4 C5 C6 0.0(2)
C4 C5 C6 C7 0.9(2)
C5 C6 C7 C2 -1.1(2)
C7 C2 C3 O1 179.08(13)
C7 C2 C3 C4 0.6(2)
C8 N1 C1 C2 179.06(12)
C9 N2 C10 C11 -169.99(11)
C9 N2 C10 C17 76.34(14)
C9 N2 C10 C23 -48.69(16)
C10 N2 C9 C8 161.30(12)
C10 C11 C12 C13 -175.34(13)
C10 C11 C16 C15 174.50(13)
C10 C17 C18 C19 177.13(12)
C10 C17 C22 C21 -175.60(12)
C10 C23 C24 C25 -166.88(13)
C10 C23 C28 C27 167.47(13)
C11 C10 C17 C18 -104.51(14)
C11 C10 C17 C22 69.77(15)
C11 C10 C23 C24 -142.41(14)
C11 C10 C23 C28 49.84(17)
C11 C12 C13 C14 1.0(2)
C12 C11 C16 C15 -0.2(2)
C12 C13 C14 C15 -0.9(2)
C13 C14 C15 C16 0.2(2)
C14 C15 C16 C11 0.4(2)
C16 C11 C12 C13 -0.4(2)
C17 C10 C11 C12 81.09(16)
C17 C10 C11 C16 -93.63(16)
C17 C10 C23 C24 -23.55(19)
C17 C10 C23 C28 168.69(12)
C17 C18 C19 C20 -2.4(2)
C18 C17 C22 C21 -1.1(2)
C18 C19 C20 C21 0.4(2)
C19 C20 C21 C22 1.3(2)
C20 C21 C22 C17 -0.9(2)
C22 C17 C18 C19 2.73(19)
C23 C10 C11 C12 -155.09(13)
C23 C10 C11 C16 30.19(19)
C23 C10 C17 C18 132.63(13)
C23 C10 C17 C22 -53.08(17)
C23 C24 C25 C26 -0.3(2)
C24 C23 C28 C27 -0.9(2)
C24 C25 C26 C27 -0.6(2)
C25 C26 C27 C28 0.8(2)
C26 C27 C28 C23 0.0(2)
C28 C23 C24 C25 1.0(2)
